data_1000181
loop_
_publ_author_name
'Fourquet, J L'
'Plet, F'
'de Pape, R'

_publ_section_title
;
The Structure of Dimercury(I) Aluminium(III) Fluoride Dihydrate
;
_journal_coden_ASTM ACBCAR
_journal_name_full 'Acta Crystallographica B (24,1968-38,1982)'
_journal_page_first 2136
_journal_page_last 2138
_journal_paper_doi 10.1107/S0567740881008236
_journal_volume 37
_journal_year 1981
_chemical_formula_structural 'Hg2 Al F5 (H2 O)2'
_chemical_formula_sum 'Al F5 H4 Hg2 O2'
_chemical_name_systematic 'Mercury(I) pentafluoroaluminate dihydrate'
_space_group_IT_number 108
_symmetry_cell_setting tetragonal
_symmetry_Int_Tables_number 108
_symmetry_space_group_name_Hall 'I 4 -2c'
_symmetry_space_group_name_H-M 'I 4 c m'
_cell_angle_alpha 90
_cell_angle_beta 90
_cell_angle_gamma 90
_cell_formula_units_Z 4
_cell_length_a 9.353(5)
_cell_length_b 9.353(5)
_cell_length_c 7.241(6)
_cell_volume 633.4
_refine_ls_R_factor_all 0.0365
_cod_original_formula_sum 'H4 Al F5 Hg2 O2'
_cod_database_code 1000181

loop_
_symmetry_equiv_pos_as_xyz
x,y,z
-x,-y,z
1/2-x,1/2+y,z
1/2+x,1/2-y,z
-y,x,z
y,-x,z
1/2-y,1/2-x,z
1/2+y,1/2+x,z
1/2+x,1/2+y,1/2+z
1/2-x,1/2-y,1/2+z
-x,y,1/2+z
x,-y,1/2+z
1/2-y,1/2+x,1/2+z
1/2+y,1/2-x,1/2+z
-y,-x,1/2+z
y,x,1/2+z

loop_
_atom_site_aniso_label
_atom_site_aniso_U_11
_atom_site_aniso_U_12
_atom_site_aniso_U_13
_atom_site_aniso_U_22
_atom_site_aniso_U_23
_atom_site_aniso_U_33
Hg1 0.0213(2) -0.0051(2) -0.0048(3) 0.0213(2) -0.0048(3) 0.0265(3)
Al1 0.0156(12) 0. 0. 0.0156(12) 0. 0.0001(33)
F1 0.0451(50) 0. 0. 0.0451(50) 0. 0.0049(38)
F2 0.0137(25) -0.0013(18) -0.0088(28) 0.0202(39) 0.0085(43) 0.0291(42)
O1 0.0144(24) 0.0067(30) -0.0069(28) 0.0144(24) -0.0069(28) 0.0260(68)

loop_
_atom_site_label
_atom_site_type_symbol
_atom_site_symmetry_multiplicity
_atom_site_Wyckoff_symbol
_atom_site_fract_x
_atom_site_fract_y
_atom_site_fract_z
_atom_site_occupancy
_atom_site_attached_hydrogens
_atom_site_calc_flag
Hg1 Hg1+ 8 c 0.9051(1) 0.4051(1) 0. 1. 0 d
Al1 Al3+ 4 a 0. 0. 0.2674(18) 1. 0 d
F1 F1- 4 a 0. 0. 0.0055(56) 1. 0 d
F2 F1- 16 d 0.8100(7) -0.0273(7) 0.2600(16) 1. 0 d
O1 O2- 8 c 0.7442(10) 0.2442(10) -0.0359(18) 1. 2 d

loop_
_atom_type_symbol
_atom_type_oxidation_number
Hg1+ 1.000
Al3+ 3.000
F1- -1.000
O2- -2.000

loop_
_cod_changelog_entry_id
_cod_changelog_entry_author
_cod_changelog_entry_date
_cod_changelog_entry_text
1 'Vaitkus, Antanas' 2022-11-09T16:40:00+02:00
;
 Removed the 'H1' dummy atom site since the hydrogen atoms which it represents
 are already marked using the '_atom_site_attached_hydrogens' data item.
;
